data_8106050
loop_
_publ_author_name
'Wang, Hui'
'Gao, Yang'
'L\"u, Lei'

_publ_section_title
;
 Crystal structure of trans-diaqua-bis(1H-pyrazole-3-carboxylato-\k2
 N,O)manganese(II), C8H10N4O6Mn
;
_journal_issue 1
_journal_name_full 'Zeitschrift f\"ur Kristallographie - New Crystal Structures'
_journal_page_first 77
_journal_page_last 78
_journal_paper_doi 10.1515/ncrs-2017-0165
_journal_volume 233
_journal_year 2018
_chemical_formula_moiety 'C8 H10 Mn N4 O6'
_chemical_formula_sum 'C8 H10 Mn N4 O6'
_chemical_formula_weight 313.14
_space_group_IT_number 14
_space_group_name_Hall '-P 2ybc'
_space_group_name_H-M_alt 'P 1 21/c 1'
_symmetry_cell_setting monoclinic
_symmetry_space_group_name_Hall '-P 2ybc'
_symmetry_space_group_name_H-M 'P 1 21/c 1'
_atom_sites_solution_hydrogens geom
_atom_sites_solution_primary direct
_atom_sites_solution_secondary difmap
_cell_angle_alpha 90.00
_cell_angle_beta 95.1540(10)
_cell_angle_gamma 90.00
_cell_formula_units_Z 2
_cell_length_a 5.1531(5)
_cell_length_b 11.7052(11)
_cell_length_c 9.4154(7)
_cell_measurement_reflns_used 2152
_cell_measurement_temperature 298(2)
_cell_measurement_theta_max 28.292
_cell_measurement_theta_min 2.783
_cell_volume 565.62(9)
_computing_cell_refinement 'Bruker SMART'
_computing_data_collection 'Bruker SMART'
_computing_data_reduction 'Bruker SAINT'
_computing_molecular_graphics 'Bruker SHELXTL'
_computing_publication_material 'Bruker SHELXTL'
_computing_structure_refinement 'SHELXL-97 (Sheldrick, 1997)'
_computing_structure_solution 'SHELXS-97 (Sheldrick, 1990)'
_diffrn_ambient_temperature 298(2)
_diffrn_measured_fraction_theta_full 0.999
_diffrn_measured_fraction_theta_max 0.999
_diffrn_measurement_device_type 'CCD area detector'
_diffrn_measurement_method 'phi and omega scans'
_diffrn_radiation_monochromator graphite
_diffrn_radiation_source 'fine-focus sealed tube'
_diffrn_radiation_type MoK\a
_diffrn_radiation_wavelength 0.71073
_diffrn_reflns_av_R_equivalents 0.0210
_diffrn_reflns_av_sigmaI/netI 0.0226
_diffrn_reflns_limit_h_max 5
_diffrn_reflns_limit_h_min -6
_diffrn_reflns_limit_k_max 9
_diffrn_reflns_limit_k_min -13
_diffrn_reflns_limit_l_max 10
_diffrn_reflns_limit_l_min -11
_diffrn_reflns_number 2751
_diffrn_reflns_theta_full 25.02
_diffrn_reflns_theta_max 25.02
_diffrn_reflns_theta_min 2.78
_exptl_absorpt_coefficient_mu 1.199
_exptl_absorpt_correction_T_max 0.7149
_exptl_absorpt_correction_T_min 0.6586
_exptl_absorpt_correction_type multi-scan
_exptl_absorpt_process_details sadabs
_exptl_crystal_colour yellow
_exptl_crystal_density_diffrn 1.839
_exptl_crystal_density_method 'not measured'
_exptl_crystal_description block
_exptl_crystal_F_000 318
_exptl_crystal_size_max 0.38
_exptl_crystal_size_mid 0.35
_exptl_crystal_size_min 0.30
_refine_diff_density_max 0.240
_refine_diff_density_min -0.266
_refine_diff_density_rms 0.054
_refine_ls_extinction_coef 0.154(7)
_refine_ls_extinction_expression Fc^*^=kFc[1+0.001xFc^2^\l^3^/sin(2\q)]^-1/4^
_refine_ls_extinction_method SHELXL
_refine_ls_goodness_of_fit_ref 1.143
_refine_ls_hydrogen_treatment constr
_refine_ls_matrix_type full
_refine_ls_number_parameters 89
_refine_ls_number_reflns 1001
_refine_ls_number_restraints 0
_refine_ls_restrained_S_all 1.143
_refine_ls_R_factor_all 0.0262
_refine_ls_R_factor_gt 0.0227
_refine_ls_shift/su_max 0.000
_refine_ls_shift/su_mean 0.000
_refine_ls_structure_factor_coef Fsqd
_refine_ls_weighting_details 'calc w=1/[\s^2^(Fo^2^)+(0.0270P)^2^+0.2035P] where P=(Fo^2^+2Fc^2^)/3'
_refine_ls_weighting_scheme calc
_refine_ls_wR_factor_gt 0.0585
_refine_ls_wR_factor_ref 0.0611
_reflns_number_gt 900
_reflns_number_total 1001
_reflns_threshold_expression >2sigma(I)
_cod_data_source_file suppl_ncrs-2017-0165_suppl.cif
_cod_data_source_block 130621b
_cod_original_sg_symbol_Hall -P2ybc
_cod_original_sg_symbol_H-M P2(1)/c
_cod_database_code 8106050

loop_
_symmetry_equiv_pos_as_xyz
'x, y, z'
'-x, y+1/2, -z+1/2'
'-x, -y, -z'
'x, -y-1/2, z-1/2'

loop_
_atom_site_label
_atom_site_type_symbol
_atom_site_fract_x
_atom_site_fract_y
_atom_site_fract_z
_atom_site_U_iso_or_equiv
_atom_site_adp_type
_atom_site_occupancy
_atom_site_symmetry_multiplicity
_atom_site_calc_flag
_atom_site_refinement_flags
_atom_site_disorder_assembly
_atom_site_disorder_group
Mn1 Mn 0.5000 0.5000 0.5000 0.02409(19) Uani 1 2 d S . .
N1 N 0.3875(3) 0.68580(12) 0.50559(15) 0.0237(4) Uani 1 1 d . . .
N2 N 0.2305(3) 0.76013(13) 0.56490(16) 0.0259(4) Uani 1 1 d . . .
H2 H 0.1274 0.7417 0.6281 0.031 Uiso 1 1 calc R . .
O1 O 0.7423(2) 0.58436(11) 0.35255(14) 0.0277(3) Uani 1 1 d . . .
O2 O 0.8443(2) 0.75116(11) 0.25642(14) 0.0296(3) Uani 1 1 d . . .
O3 O 0.1991(3) 0.47570(12) 0.32306(15) 0.0322(3) Uani 1 1 d . . .
H3C H 0.0513 0.5061 0.3310 0.039 Uiso 1 1 d R . .
H3D H 0.1757 0.4063 0.2984 0.039 Uiso 1 1 d R . .
C1 C 0.7152(3) 0.69161(15) 0.33378(18) 0.0213(4) Uani 1 1 d . . .
C2 C 0.5139(3) 0.74888(15) 0.41438(17) 0.0211(4) Uani 1 1 d . . .
C3 C 0.4345(4) 0.86296(16) 0.4160(2) 0.0297(4) Uani 1 1 d . . .
H3 H 0.4916 0.9232 0.3624 0.036 Uiso 1 1 calc R . .
C4 C 0.2531(4) 0.86614(16) 0.5143(2) 0.0317(5) Uani 1 1 d . . .
H4 H 0.1626 0.9303 0.5408 0.038 Uiso 1 1 calc R . .

loop_
_atom_site_aniso_label
_atom_site_aniso_U_11
_atom_site_aniso_U_22
_atom_site_aniso_U_33
_atom_site_aniso_U_23
_atom_site_aniso_U_13
_atom_site_aniso_U_12
Mn1 0.0249(3) 0.0172(3) 0.0313(3) 0.00401(15) 0.00882(16) -0.00018(15)
N1 0.0234(8) 0.0222(8) 0.0271(8) 0.0003(6) 0.0099(6) 0.0009(6)
N2 0.0251(8) 0.0269(9) 0.0279(8) -0.0011(7) 0.0141(6) 0.0029(6)
O1 0.0272(7) 0.0188(7) 0.0392(7) 0.0029(6) 0.0146(5) 0.0035(5)
O2 0.0302(7) 0.0264(7) 0.0346(7) 0.0066(6) 0.0159(6) 0.0012(5)
O3 0.0264(7) 0.0282(7) 0.0422(8) -0.0084(6) 0.0046(6) 0.0043(6)
C1 0.0197(8) 0.0218(9) 0.0229(9) 0.0004(7) 0.0044(7) 0.0002(7)
C2 0.0215(8) 0.0188(9) 0.0236(9) 0.0002(7) 0.0056(7) -0.0013(7)
C3 0.0369(10) 0.0186(10) 0.0356(10) 0.0032(8) 0.0140(8) 0.0008(8)
C4 0.0361(11) 0.0221(10) 0.0387(11) -0.0032(8) 0.0144(8) 0.0070(8)

loop_
_atom_type_symbol
_atom_type_description
_atom_type_scat_dispersion_real
_atom_type_scat_dispersion_imag
_atom_type_scat_source
C C 0.0033 0.0016 'International Tables Vol C Tables 4.2.6.8 and 6.1.1.4'
H H 0.0000 0.0000 'International Tables Vol C Tables 4.2.6.8 and 6.1.1.4'
O O 0.0106 0.0060 'International Tables Vol C Tables 4.2.6.8 and 6.1.1.4'
N N 0.0061 0.0033 'International Tables Vol C Tables 4.2.6.8 and 6.1.1.4'
Mn Mn 0.3368 0.7283 'International Tables Vol C Tables 4.2.6.8 and 6.1.1.4'

loop_
_geom_angle_atom_site_label_1
_geom_angle_atom_site_label_2
_geom_angle_atom_site_label_3
_geom_angle
_geom_angle_site_symmetry_1
_geom_angle_site_symmetry_3
O1 Mn1 O1 180.0 3_666 .
O1 Mn1 O3 88.93(5) 3_666 3_666
O1 Mn1 O3 91.07(5) . 3_666
O1 Mn1 O3 91.07(5) 3_666 .
O1 Mn1 O3 88.93(5) . .
O3 Mn1 O3 180.0 3_666 .
O1 Mn1 N1 75.02(5) 3_666 3_666
O1 Mn1 N1 104.98(5) . 3_666
O3 Mn1 N1 88.69(5) 3_666 3_666
O3 Mn1 N1 91.31(5) . 3_666
O1 Mn1 N1 104.98(5) 3_666 .
O1 Mn1 N1 75.02(5) . .
O3 Mn1 N1 91.31(5) 3_666 .
O3 Mn1 N1 88.69(5) . .
N1 Mn1 N1 180.0 3_666 .
N2 N1 C2 104.73(14) . .
N2 N1 Mn1 143.22(11) . .
C2 N1 Mn1 112.02(11) . .
C4 N2 N1 112.19(14) . .
C4 N2 H2 123.9 . .
N1 N2 H2 123.9 . .
C1 O1 Mn1 118.14(10) . .
Mn1 O3 H3C 117.3 . .
Mn1 O3 H3D 113.9 . .
H3C O3 H3D 108.5 . .
O2 C1 O1 125.16(15) . .
O2 C1 C2 118.51(16) . .
O1 C1 C2 116.33(14) . .
N1 C2 C3 111.04(15) . .
N1 C2 C1 118.37(15) . .
C3 C2 C1 130.55(16) . .
C4 C3 C2 104.51(16) . .
C4 C3 H3 127.7 . .
C2 C3 H3 127.7 . .
N2 C4 C3 107.53(16) . .
N2 C4 H4 126.2 . .
C3 C4 H4 126.2 . .

loop_
_geom_bond_atom_site_label_1
_geom_bond_atom_site_label_2
_geom_bond_distance
_geom_bond_site_symmetry_2
Mn1 O1 2.1849(12) 3_666
Mn1 O1 2.1849(12) .
Mn1 O3 2.1901(13) 3_666
Mn1 O3 2.1901(13) .
Mn1 N1 2.2526(14) 3_666
Mn1 N1 2.2526(14) .
N1 N2 1.343(2) .
N1 C2 1.344(2) .
N2 C4 1.338(2) .
N2 H2 0.8600 .
O1 C1 1.274(2) .
O2 C1 1.243(2) .
O3 H3C 0.8500 .
O3 H3D 0.8500 .
C1 C2 1.497(2) .
C2 C3 1.397(3) .
C3 C4 1.374(3) .
C3 H3 0.9300 .
C4 H4 0.9300 .

loop_
_geom_torsion_atom_site_label_1
_geom_torsion_atom_site_label_2
_geom_torsion_atom_site_label_3
_geom_torsion_atom_site_label_4
_geom_torsion
_geom_torsion_site_symmetry_1
_geom_torsion_site_symmetry_2
_geom_torsion_site_symmetry_3
_geom_torsion_site_symmetry_4
O1 Mn1 N1 N2 -0.1(2) 3_666 . . .
O1 Mn1 N1 N2 179.9(2) . . . .
O3 Mn1 N1 N2 -89.32(19) 3_666 . . .
O3 Mn1 N1 N2 90.68(19) . . . .
N1 Mn1 N1 N2 167(100) 3_666 . . .
O1 Mn1 N1 C2 -177.32(11) 3_666 . . .
O1 Mn1 N1 C2 2.68(11) . . . .
O3 Mn1 N1 C2 93.43(12) 3_666 . . .
O3 Mn1 N1 C2 -86.57(12) . . . .
N1 Mn1 N1 C2 -10(100) 3_666 . . .
C2 N1 N2 C4 0.2(2) . . . .
Mn1 N1 N2 C4 -177.13(15) . . . .
O1 Mn1 O1 C1 13(100) 3_666 . . .
O3 Mn1 O1 C1 -91.97(12) 3_666 . . .
O3 Mn1 O1 C1 88.03(12) . . . .
N1 Mn1 O1 C1 179.11(12) 3_666 . . .
N1 Mn1 O1 C1 -0.89(12) . . . .
Mn1 O1 C1 O2 177.94(13) . . . .
Mn1 O1 C1 C2 -0.93(19) . . . .
N2 N1 C2 C3 -0.38(19) . . . .
Mn1 N1 C2 C3 177.92(12) . . . .
N2 N1 C2 C1 177.59(14) . . . .
Mn1 N1 C2 C1 -4.12(18) . . . .
O2 C1 C2 N1 -175.39(15) . . . .
O1 C1 C2 N1 3.6(2) . . . .
O2 C1 C2 C3 2.1(3) . . . .
O1 C1 C2 C3 -178.95(18) . . . .
N1 C2 C3 C4 0.4(2) . . . .
C1 C2 C3 C4 -177.26(18) . . . .
N1 N2 C4 C3 0.0(2) . . . .
C2 C3 C4 N2 -0.2(2) . . . .
